data_7018820
loop_
_publ_author_name
'Mart\'in, Carmen'
'Sierra, Marta'
'Alvarez, Eleuterio'
'Belderrain, Tom\'as R'
'P\'erez, Pedro J'

_publ_section_title
;
 Hydrotris(3-mesitylpyrazolyl)borato-copper(i) alkyne complexes:
 synthesis, structural characterization and rationalization of their
 activities as alkyne cyclopropenation catalysts.
;
_journal_issue 17
_journal_name_full 'Dalton transactions (Cambridge, England : 2003)'
_journal_page_first 5319
_journal_page_last 5325
_journal_paper_doi 10.1039/c2dt11951j
_journal_volume 41
_journal_year 2012
_chemical_formula_moiety 'C44 H46 B Cu N6, C8 H6'
_chemical_formula_sum 'C52 H52 B Cu N6'
_chemical_formula_weight 835.35
_chemical_name_systematic
;
?
;
_space_group_IT_number 14
_symmetry_cell_setting monoclinic
_symmetry_space_group_name_Hall '-P 2yn'
_symmetry_space_group_name_H-M 'P 1 21/n 1'
_atom_sites_solution_hydrogens geom
_atom_sites_solution_primary direct
_atom_sites_solution_secondary difmap
_audit_creation_method SHELXL-97
_cell_angle_alpha 90.00
_cell_angle_beta 97.186(2)
_cell_angle_gamma 90.00
_cell_formula_units_Z 4
_cell_length_a 9.1406(6)
_cell_length_b 20.6632(15)
_cell_length_c 23.8733(17)
_cell_measurement_reflns_used 9979
_cell_measurement_temperature 173(2)
_cell_measurement_theta_max 26.27
_cell_measurement_theta_min 2.62
_cell_volume 4473.6(5)
_computing_cell_refinement 'APEX2 Software Suite'
_computing_data_collection 'APEX2 Software Suite (Bruker, 2005)'
_computing_data_reduction 'APEX2 Software Suite'
_computing_molecular_graphics 'SHELXTL (Sheldrick, 1997b)'
_computing_publication_material SHELXTL
_computing_structure_refinement 'SHELXL97 (Sheldrick, 1997a)'
_computing_structure_solution 'SIR2002 (Burla et al., 2003)'
_diffrn_ambient_temperature 173(2)
_diffrn_detector_area_resol_mean 8.26
_diffrn_measured_fraction_theta_full 0.994
_diffrn_measured_fraction_theta_max 0.994
_diffrn_measurement_device_type
;
Bruker-Nonius X8kappa APEX II CCD area detector
;
_diffrn_measurement_method 'phi and omega scans with narrow frames'
_diffrn_radiation_monochromator graphite
_diffrn_radiation_source 'fine-focus sealed tube'
_diffrn_radiation_type MoK\a
_diffrn_radiation_wavelength 0.71073
_diffrn_reflns_av_R_equivalents 0.0652
_diffrn_reflns_av_sigmaI/netI 0.0417
_diffrn_reflns_limit_h_max 8
_diffrn_reflns_limit_h_min -12
_diffrn_reflns_limit_k_max 20
_diffrn_reflns_limit_k_min -29
_diffrn_reflns_limit_l_max 31
_diffrn_reflns_limit_l_min -34
_diffrn_reflns_number 108788
_diffrn_reflns_theta_full 30.53
_diffrn_reflns_theta_max 30.53
_diffrn_reflns_theta_min 1.31
_diffrn_standards_decay_% 0
_exptl_absorpt_coefficient_mu 0.531
_exptl_absorpt_correction_T_max 0.9152
_exptl_absorpt_correction_T_min 0.8922
_exptl_absorpt_correction_type multi-scan
_exptl_absorpt_process_details
;
APEX2 Software Suite; Bruker 2005.
;
_exptl_crystal_colour colourless
_exptl_crystal_density_diffrn 1.240
_exptl_crystal_density_method 'not measured'
_exptl_crystal_description prism
_exptl_crystal_F_000 1760
_exptl_crystal_size_max 0.22
_exptl_crystal_size_mid 0.22
_exptl_crystal_size_min 0.17
_refine_diff_density_max 0.335
_refine_diff_density_min -0.664
_refine_diff_density_rms 0.055
_refine_ls_extinction_method none
_refine_ls_goodness_of_fit_ref 1.022
_refine_ls_hydrogen_treatment mixed
_refine_ls_matrix_type full
_refine_ls_number_parameters 556
_refine_ls_number_reflns 13516
_refine_ls_number_restraints 2
_refine_ls_restrained_S_all 1.022
_refine_ls_R_factor_all 0.0769
_refine_ls_R_factor_gt 0.0463
_refine_ls_shift/su_max 0.003
_refine_ls_shift/su_mean 0.000
_refine_ls_structure_factor_coef Fsqd
_refine_ls_weighting_details 'calc w=1/[\s^2^(Fo^2^)+(0.0433P)^2^+2.6218P] where P=(Fo^2^+2Fc^2^)/3'
_refine_ls_weighting_scheme calc
_refine_ls_wR_factor_gt 0.1001
_refine_ls_wR_factor_ref 0.1142
_reflns_number_gt 8682
_reflns_number_total 13516
_reflns_threshold_expression >2sigma(I)
_cod_data_source_file c2dt11951j.txt
_cod_data_source_block ea04810a
_cod_depositor_comments
;
The following automatic conversions were performed:

'_symmetry_cell_setting' value 'Monoclinic' changed to 'monoclinic'
according to /home/saulius/struct/CIF-dictionaries/cif_core.dic
dictionary named 'cif_core.dic' version 2.4.1 from 2010-06-29.

Automatic conversion script
Id: cif_fix_values 1715 2011-07-08 13:25:40Z adriana 
;
_cod_original_sg_symbol_H-M P2(1)/n
_cod_database_code 7018820

loop_
_symmetry_equiv_pos_as_xyz
'x, y, z'
'-x+1/2, y+1/2, -z+1/2'
'-x, -y, -z'
'x-1/2, -y-1/2, z-1/2'

loop_
_atom_site_label
_atom_site_type_symbol
_atom_site_fract_x
_atom_site_fract_y
_atom_site_fract_z
_atom_site_U_iso_or_equiv
_atom_site_adp_type
_atom_site_occupancy
_atom_site_symmetry_multiplicity
_atom_site_calc_flag
_atom_site_refinement_flags
Cu1 Cu 0.70732(3) 0.173015(11) 0.163185(11) 0.02745(7) Uani 1 1 d .
N1 N 0.65343(17) 0.08077(7) 0.14200(6) 0.0225(3) Uani 1 1 d .
N2 N 0.53320(17) 0.05648(7) 0.16357(6) 0.0218(3) Uani 1 1 d .
N3 N 0.68230(17) 0.15024(7) 0.25301(6) 0.0229(3) Uani 1 1 d .
N4 N 0.55615(17) 0.11580(7) 0.25684(6) 0.0233(3) Uani 1 1 d .
N5 N 0.48710(17) 0.20397(7) 0.15567(6) 0.0226(3) Uani 1 1 d .
N6 N 0.39191(17) 0.15948(7) 0.17365(7) 0.0234(3) Uani 1 1 d .
C1 C 0.7031(2) 0.03382(8) 0.11038(7) 0.0210(4) Uani 1 1 d .
C2 C 0.6132(2) -0.02097(9) 0.11134(8) 0.0262(4) Uani 1 1 d .
H2 H 0.6225 -0.0609 0.0924 0.031 Uiso 1 1 calc R
C3 C 0.5087(2) -0.00453(8) 0.14544(8) 0.0248(4) Uani 1 1 d .
H3 H 0.4316 -0.0319 0.1547 0.030 Uiso 1 1 calc R
C4 C 0.8386(2) 0.04413(8) 0.08326(7) 0.0209(4) Uani 1 1 d .
C5 C 0.9758(2) 0.02564(8) 0.11225(7) 0.0235(4) Uani 1 1 d .
C6 C 1.1037(2) 0.04265(9) 0.09035(8) 0.0279(4) Uani 1 1 d .
H6 H 1.1962 0.0310 0.1105 0.033 Uiso 1 1 calc R
C7 C 1.1012(2) 0.07614(9) 0.03993(8) 0.0287(4) Uani 1 1 d .
C8 C 0.9644(2) 0.09025(9) 0.01002(8) 0.0279(4) Uani 1 1 d .
H8 H 0.9606 0.1109 -0.0257 0.033 Uiso 1 1 calc R
C9 C 0.8334(2) 0.07508(8) 0.03066(7) 0.0242(4) Uani 1 1 d .
C10 C 0.9852(2) -0.01351(10) 0.16622(8) 0.0338(5) Uani 1 1 d .
H10A H 0.9609 -0.0588 0.1571 0.051 Uiso 1 1 calc R
H10B H 0.9153 0.0038 0.1903 0.051 Uiso 1 1 calc R
H10C H 1.0854 -0.0109 0.1862 0.051 Uiso 1 1 calc R
C11 C 1.2430(3) 0.09657(11) 0.01895(11) 0.0423(5) Uani 1 1 d .
H11A H 1.2206 0.1202 -0.0167 0.064 Uiso 1 1 calc R
H11B H 1.3018 0.0581 0.0129 0.064 Uiso 1 1 calc R
H11C H 1.2987 0.1247 0.0470 0.064 Uiso 1 1 calc R
C12 C 0.6871(2) 0.09236(11) -0.00269(9) 0.0363(5) Uani 1 1 d .
H12A H 0.7037 0.1211 -0.0339 0.054 Uiso 1 1 calc R
H12B H 0.6250 0.1143 0.0220 0.054 Uiso 1 1 calc R
H12C H 0.6378 0.0528 -0.0178 0.054 Uiso 1 1 calc R
C13 C 0.7425(2) 0.16169(8) 0.30656(7) 0.0246(4) Uani 1 1 d .
C14 C 0.6546(2) 0.13477(10) 0.34450(8) 0.0318(5) Uani 1 1 d .
H14 H 0.6718 0.1358 0.3846 0.038 Uiso 1 1 calc R
C15 C 0.5381(2) 0.10657(9) 0.31141(8) 0.0294(4) Uani 1 1 d .
H15 H 0.4583 0.0843 0.3247 0.035 Uiso 1 1 calc R
C16 C 0.8824(2) 0.19850(9) 0.31905(7) 0.0257(4) Uani 1 1 d .
C17 C 0.8849(2) 0.25671(10) 0.34937(8) 0.0296(4) Uani 1 1 d .
C18 C 1.0151(3) 0.29234(11) 0.35791(8) 0.0351(5) Uani 1 1 d .
H18 H 1.0165 0.3318 0.3784 0.042 Uiso 1 1 calc R
C19 C 1.1425(3) 0.27184(12) 0.33743(9) 0.0381(5) Uani 1 1 d .
C20 C 1.1397(2) 0.21279(11) 0.30958(9) 0.0370(5) Uani 1 1 d .
H20 H 1.2273 0.1975 0.2964 0.044 Uiso 1 1 calc R
C21 C 1.0124(2) 0.17522(10) 0.30043(8) 0.0295(4) Uani 1 1 d .
C22 C 0.7487(3) 0.28339(11) 0.37096(10) 0.0421(5) Uani 1 1 d .
H22A H 0.6650 0.2808 0.3411 0.063 Uiso 1 1 calc R
H22B H 0.7656 0.3287 0.3822 0.063 Uiso 1 1 calc R
H22C H 0.7271 0.2580 0.4036 0.063 Uiso 1 1 calc R
C23 C 1.2802(3) 0.31345(15) 0.34402(11) 0.0577(8) Uani 1 1 d .
H23A H 1.2773 0.3432 0.3119 0.087 Uiso 1 1 calc R
H23B H 1.3675 0.2857 0.3453 0.087 Uiso 1 1 calc R
H23C H 1.2848 0.3384 0.3791 0.087 Uiso 1 1 calc R
C24 C 1.0159(3) 0.11045(11) 0.27158(10) 0.0387(5) Uani 1 1 d .
H24A H 0.9590 0.0790 0.2907 0.058 Uiso 1 1 calc R
H24B H 1.1182 0.0957 0.2732 0.058 Uiso 1 1 calc R
H24C H 0.9727 0.1146 0.2320 0.058 Uiso 1 1 calc R
C25 C 0.4046(2) 0.25554(8) 0.13771(7) 0.0229(4) Uani 1 1 d .
C26 C 0.2568(2) 0.24419(10) 0.14425(8) 0.0298(4) Uani 1 1 d .
H26 H 0.1757 0.2726 0.1350 0.036 Uiso 1 1 calc R
C27 C 0.2540(2) 0.18312(9) 0.16700(8) 0.0271(4) Uani 1 1 d .
H27 H 0.1688 0.1613 0.1764 0.032 Uiso 1 1 calc R
C28 C 0.4705(2) 0.31517(8) 0.11688(8) 0.0228(4) Uani 1 1 d .
C29 C 0.5209(2) 0.31774(9) 0.06417(8) 0.0269(4) Uani 1 1 d .
C30 C 0.5777(2) 0.37589(10) 0.04629(9) 0.0338(5) Uani 1 1 d .
H30 H 0.6099 0.3779 0.0100 0.041 Uiso 1 1 calc R
C31 C 0.5885(2) 0.43063(10) 0.07984(9) 0.0339(5) Uani 1 1 d .
C32 C 0.5380(2) 0.42689(9) 0.13202(9) 0.0334(5) Uani 1 1 d .
H32 H 0.5452 0.4641 0.1556 0.040 Uiso 1 1 calc R
C33 C 0.4772(2) 0.37082(9) 0.15102(8) 0.0291(4) Uani 1 1 d .
C34 C 0.5154(3) 0.25913(11) 0.02598(9) 0.0420(5) Uani 1 1 d .
H34A H 0.5211 0.2731 -0.0129 0.063 Uiso 1 1 calc R
H34B H 0.4227 0.2358 0.0277 0.063 Uiso 1 1 calc R
H34C H 0.5986 0.2305 0.0385 0.063 Uiso 1 1 calc R
C35 C 0.6546(3) 0.49275(12) 0.06087(11) 0.0553(7) Uani 1 1 d .
H35A H 0.5844 0.5283 0.0628 0.083 Uiso 1 1 calc R
H35B H 0.6765 0.4879 0.0219 0.083 Uiso 1 1 calc R
H35C H 0.7459 0.5024 0.0856 0.083 Uiso 1 1 calc R
C36 C 0.4216(3) 0.37030(12) 0.20796(10) 0.0464(6) Uani 1 1 d .
H36A H 0.4550 0.4095 0.2288 0.070 Uiso 1 1 calc R
H36B H 0.4600 0.3321 0.2292 0.070 Uiso 1 1 calc R
H36C H 0.3135 0.3690 0.2027 0.070 Uiso 1 1 calc R
C37 C 0.8778(2) 0.19904(10) 0.12564(9) 0.0297(4) Uani 1 1 d D
H37 H 0.925(2) 0.1718(10) 0.1035(9) 0.036 Uiso 1 1 d D
C38 C 0.8465(2) 0.24688(9) 0.15150(8) 0.0232(4) Uani 1 1 d .
C39 C 0.8533(2) 0.31219(8) 0.17361(8) 0.0247(4) Uani 1 1 d .
C40 C 0.7989(3) 0.32728(10) 0.22358(8) 0.0337(5) Uani 1 1 d .
H40 H 0.7513 0.2949 0.2430 0.040 Uiso 1 1 calc R
C41 C 0.8137(3) 0.38951(11) 0.24543(10) 0.0466(6) Uani 1 1 d .
H41 H 0.7771 0.3995 0.2799 0.056 Uiso 1 1 calc R
C42 C 0.8816(3) 0.43685(11) 0.21708(11) 0.0505(7) Uani 1 1 d .
H42 H 0.8922 0.4794 0.2322 0.061 Uiso 1 1 calc R
C43 C 0.9339(3) 0.42249(10) 0.16683(11) 0.0462(6) Uani 1 1 d .
H43 H 0.9797 0.4553 0.1472 0.055 Uiso 1 1 calc R
C44 C 0.9202(2) 0.36043(10) 0.14470(10) 0.0356(5) Uani 1 1 d .
H44 H 0.9563 0.3508 0.1100 0.043 Uiso 1 1 calc R
C45 C 0.2268(4) 0.51523(17) 0.09513(13) 0.0686(9) Uani 1 1 d D
H45 H 0.276(3) 0.4789(12) 0.1111(13) 0.082 Uiso 1 1 d D
C46 C 0.1635(3) 0.55945(13) 0.07242(10) 0.0449(6) Uani 1 1 d .
C47 C 0.0849(2) 0.61257(11) 0.04473(9) 0.0356(5) Uani 1 1 d .
C48 C -0.0505(3) 0.60278(13) 0.01281(9) 0.0445(6) Uani 1 1 d .
H48 H -0.0915 0.5606 0.0086 0.053 Uiso 1 1 calc R
C49 C -0.1261(3) 0.65576(17) -0.01316(11) 0.0609(8) Uani 1 1 d .
H49 H -0.2195 0.6496 -0.0348 0.073 Uiso 1 1 calc R
C50 C -0.0660(4) 0.71691(16) -0.00752(12) 0.0727(10) Uani 1 1 d .
H50 H -0.1178 0.7528 -0.0252 0.087 Uiso 1 1 calc R
C51 C 0.0665(4) 0.72567(14) 0.02327(13) 0.0727(10) Uani 1 1 d .
H51 H 0.1077 0.7679 0.0267 0.087 Uiso 1 1 calc R
C52 C 0.1434(3) 0.67473(13) 0.04976(11) 0.0535(7) Uani 1 1 d .
H52 H 0.2363 0.6820 0.0715 0.064 Uiso 1 1 calc R
B1 B 0.4504(2) 0.09737(10) 0.20380(9) 0.0229(4) Uani 1 1 d .
H1 H 0.3660 0.0718 0.2151 0.028 Uiso 1 1 calc R

loop_
_atom_site_aniso_label
_atom_site_aniso_U_11
_atom_site_aniso_U_22
_atom_site_aniso_U_33
_atom_site_aniso_U_23
_atom_site_aniso_U_13
_atom_site_aniso_U_12
Cu1 0.02447(14) 0.01767(11) 0.04317(14) -0.00516(10) 0.01583(10) -0.00505(9)
N1 0.0204(9) 0.0199(7) 0.0287(8) -0.0003(6) 0.0089(6) -0.0033(6)
N2 0.0187(8) 0.0195(7) 0.0281(7) 0.0005(6) 0.0066(6) -0.0034(6)
N3 0.0226(9) 0.0223(7) 0.0249(7) 0.0014(6) 0.0072(6) -0.0010(6)
N4 0.0232(9) 0.0212(7) 0.0271(7) 0.0031(6) 0.0097(6) -0.0011(6)
N5 0.0190(8) 0.0206(7) 0.0288(8) 0.0036(6) 0.0058(6) -0.0009(6)
N6 0.0181(8) 0.0222(8) 0.0312(8) 0.0021(6) 0.0079(6) -0.0014(6)
C1 0.0211(10) 0.0181(8) 0.0238(8) 0.0000(6) 0.0037(7) 0.0004(6)
C2 0.0284(11) 0.0180(8) 0.0325(9) -0.0043(7) 0.0054(8) -0.0029(7)
C3 0.0244(10) 0.0181(8) 0.0315(9) 0.0020(7) 0.0014(8) -0.0046(7)
C4 0.0244(10) 0.0150(8) 0.0240(8) -0.0044(6) 0.0052(7) -0.0018(6)
C5 0.0263(11) 0.0195(8) 0.0253(8) -0.0020(6) 0.0051(7) 0.0007(7)
C6 0.0238(11) 0.0249(9) 0.0352(10) -0.0048(7) 0.0049(8) 0.0006(7)
C7 0.0318(12) 0.0206(9) 0.0363(10) -0.0076(7) 0.0147(8) -0.0043(7)
C8 0.0390(13) 0.0208(9) 0.0254(9) -0.0017(7) 0.0105(8) -0.0025(8)
C9 0.0302(11) 0.0185(8) 0.0239(8) -0.0035(6) 0.0038(7) -0.0004(7)
C10 0.0339(12) 0.0338(11) 0.0334(10) 0.0081(8) 0.0029(9) 0.0043(9)
C11 0.0411(15) 0.0363(12) 0.0542(14) -0.0039(10) 0.0242(11) -0.0073(10)
C12 0.0401(13) 0.0358(11) 0.0311(10) 0.0037(8) -0.0026(9) 0.0048(9)
C13 0.0271(11) 0.0240(9) 0.0235(8) 0.0007(7) 0.0068(7) 0.0027(7)
C14 0.0412(13) 0.0327(10) 0.0232(9) 0.0037(7) 0.0102(8) -0.0013(9)
C15 0.0329(12) 0.0267(9) 0.0313(10) 0.0043(7) 0.0148(8) -0.0008(8)
C16 0.0271(11) 0.0293(9) 0.0206(8) 0.0032(7) 0.0031(7) 0.0022(8)
C17 0.0324(12) 0.0352(11) 0.0210(8) -0.0008(7) 0.0026(8) 0.0001(8)
C18 0.0429(14) 0.0372(11) 0.0248(9) -0.0046(8) 0.0018(9) -0.0068(9)
C19 0.0339(13) 0.0516(14) 0.0279(10) -0.0006(9) 0.0011(9) -0.0111(10)
C20 0.0266(12) 0.0525(14) 0.0326(10) 0.0006(9) 0.0062(9) 0.0024(10)
C21 0.0288(11) 0.0354(10) 0.0241(9) 0.0020(8) 0.0032(8) 0.0056(8)
C22 0.0476(15) 0.0384(12) 0.0424(12) -0.0129(9) 0.0138(11) -0.0025(10)
C23 0.0457(17) 0.079(2) 0.0484(15) -0.0095(13) 0.0057(12) -0.0266(14)
C24 0.0338(13) 0.0374(12) 0.0464(12) -0.0021(9) 0.0115(10) 0.0089(9)
C25 0.0219(10) 0.0220(8) 0.0252(8) 0.0007(7) 0.0042(7) 0.0026(7)
C26 0.0198(11) 0.0321(10) 0.0382(10) 0.0055(8) 0.0066(8) 0.0052(8)
C27 0.0174(10) 0.0306(10) 0.0344(10) 0.0021(7) 0.0079(8) -0.0001(7)
C28 0.0192(10) 0.0209(9) 0.0284(9) 0.0035(7) 0.0028(7) 0.0030(6)
C29 0.0252(11) 0.0276(10) 0.0285(9) 0.0003(7) 0.0057(8) -0.0017(7)
C30 0.0334(12) 0.0374(11) 0.0315(10) 0.0059(8) 0.0078(9) -0.0065(9)
C31 0.0336(12) 0.0264(10) 0.0413(11) 0.0066(8) 0.0028(9) -0.0045(8)
C32 0.0380(13) 0.0215(9) 0.0404(11) -0.0037(8) 0.0030(9) 0.0025(8)
C33 0.0311(12) 0.0264(9) 0.0297(9) 0.0002(7) 0.0041(8) 0.0030(8)
C34 0.0499(15) 0.0404(12) 0.0384(12) -0.0113(9) 0.0164(10) -0.0103(10)
C35 0.0680(19) 0.0395(14) 0.0579(16) 0.0121(11) 0.0053(13) -0.0223(12)
C36 0.0592(17) 0.0456(14) 0.0375(12) -0.0106(10) 0.0180(11) -0.0036(12)
C37 0.0270(12) 0.0268(10) 0.0379(10) -0.0058(8) 0.0148(8) -0.0084(8)
C38 0.0175(10) 0.0230(9) 0.0295(9) 0.0027(7) 0.0044(7) -0.0035(7)
C39 0.0217(10) 0.0195(8) 0.0319(9) -0.0010(7) -0.0006(7) -0.0019(6)
C40 0.0471(14) 0.0245(9) 0.0285(9) 0.0002(8) 0.0009(9) -0.0006(9)
C41 0.0740(19) 0.0300(11) 0.0334(11) -0.0085(9) -0.0034(11) 0.0016(11)
C42 0.0709(18) 0.0226(10) 0.0526(14) -0.0073(9) -0.0141(13) -0.0062(11)
C43 0.0478(15) 0.0239(11) 0.0656(16) 0.0066(10) 0.0026(12) -0.0101(10)
C44 0.0330(13) 0.0258(10) 0.0490(12) 0.0023(9) 0.0092(10) -0.0036(8)
C45 0.065(2) 0.077(2) 0.0644(19) 0.0134(16) 0.0097(15) 0.0336(17)
C46 0.0376(14) 0.0566(15) 0.0418(12) 0.0000(11) 0.0103(10) 0.0099(11)
C47 0.0333(13) 0.0443(12) 0.0315(10) -0.0011(9) 0.0136(9) 0.0053(9)
C48 0.0381(14) 0.0628(16) 0.0343(11) 0.0031(10) 0.0115(10) 0.0019(11)
C49 0.0461(17) 0.103(3) 0.0344(13) 0.0067(14) 0.0069(11) 0.0273(16)
C50 0.109(3) 0.066(2) 0.0468(16) 0.0081(14) 0.0226(17) 0.048(2)
C51 0.119(3) 0.0401(15) 0.0631(19) -0.0008(13) 0.026(2) 0.0145(17)
C52 0.0591(18) 0.0521(15) 0.0505(14) -0.0125(12) 0.0111(13) -0.0018(13)
B1 0.0200(11) 0.0202(9) 0.0299(10) 0.0020(7) 0.0081(8) -0.0023(7)

loop_
_atom_type_symbol
_atom_type_description
_atom_type_scat_dispersion_real
_atom_type_scat_dispersion_imag
_atom_type_scat_source
C C 0.0033 0.0016 'International Tables Vol C Tables 4.2.6.8 and 6.1.1.4'
H H 0.0000 0.0000 'International Tables Vol C Tables 4.2.6.8 and 6.1.1.4'
B B 0.0013 0.0007 'International Tables Vol C Tables 4.2.6.8 and 6.1.1.4'
N N 0.0061 0.0033 'International Tables Vol C Tables 4.2.6.8 and 6.1.1.4'
Cu Cu 0.3201 1.2651 'International Tables Vol C Tables 4.2.6.8 and 6.1.1.4'

loop_
_geom_angle_atom_site_label_1
_geom_angle_atom_site_label_2
_geom_angle_atom_site_label_3
_geom_angle
C37 Cu1 N1 109.06(7)
C37 Cu1 C38 35.46(8)
N1 Cu1 C38 144.51(7)
C37 Cu1 N5 133.14(8)
N1 Cu1 N5 93.73(6)
C38 Cu1 N5 111.73(7)
C37 Cu1 N3 132.58(7)
N1 Cu1 N3 89.46(6)
C38 Cu1 N3 115.57(6)
N5 Cu1 N3 86.22(6)
C1 N1 N2 106.91(14)
C1 N1 Cu1 137.27(13)
N2 N1 Cu1 115.81(11)
C3 N2 N1 109.47(15)
C3 N2 B1 129.65(16)
N1 N2 B1 120.85(14)
C13 N3 N4 106.01(15)
C13 N3 Cu1 142.59(13)
N4 N3 Cu1 111.22(10)
C15 N4 N3 110.16(15)
C15 N4 B1 128.25(17)
N3 N4 B1 121.40(15)
C25 N5 N6 106.17(15)
C25 N5 Cu1 139.73(13)
N6 N5 Cu1 114.10(11)
C27 N6 N5 110.02(15)
C27 N6 B1 128.78(16)
N5 N6 B1 120.68(15)
N1 C1 C2 109.54(16)
N1 C1 C4 120.08(15)
C2 C1 C4 130.32(16)
C3 C2 C1 105.25(16)
C3 C2 H2 127.4
C1 C2 H2 127.4
N2 C3 C2 108.84(17)
N2 C3 H3 125.6
C2 C3 H3 125.6
C9 C4 C5 119.46(18)
C9 C4 C1 121.25(16)
C5 C4 C1 119.20(16)
C6 C5 C4 119.20(17)
C6 C5 C10 119.76(17)
C4 C5 C10 121.03(18)
C5 C6 C7 122.14(18)
C5 C6 H6 118.9
C7 C6 H6 118.9
C6 C7 C8 117.79(19)
C6 C7 C11 120.5(2)
C8 C7 C11 121.73(19)
C9 C8 C7 122.09(18)
C9 C8 H8 119.0
C7 C8 H8 119.0
C8 C9 C4 119.10(17)
C8 C9 C12 120.40(17)
C4 C9 C12 120.50(18)
C5 C10 H10A 109.5
C5 C10 H10B 109.5
H10A C10 H10B 109.5
C5 C10 H10C 109.5
H10A C10 H10C 109.5
H10B C10 H10C 109.5
C7 C11 H11A 109.5
C7 C11 H11B 109.5
H11A C11 H11B 109.5
C7 C11 H11C 109.5
H11A C11 H11C 109.5
H11B C11 H11C 109.5
C9 C12 H12A 109.5
C9 C12 H12B 109.5
H12A C12 H12B 109.5
C9 C12 H12C 109.5
H12A C12 H12C 109.5
H12B C12 H12C 109.5
N3 C13 C14 110.16(17)
N3 C13 C16 121.29(17)
C14 C13 C16 128.54(17)
C15 C14 C13 105.24(17)
C15 C14 H14 127.4
C13 C14 H14 127.4
N4 C15 C14 108.43(18)
N4 C15 H15 125.8
C14 C15 H15 125.8
C17 C16 C21 119.85(19)
C17 C16 C13 120.02(18)
C21 C16 C13 120.13(17)
C18 C17 C16 119.1(2)
C18 C17 C22 118.88(19)
C16 C17 C22 121.92(19)
C19 C18 C17 121.9(2)
C19 C18 H18 119.1
C17 C18 H18 119.1
C18 C19 C20 118.2(2)
C18 C19 C23 120.9(2)
C20 C19 C23 120.8(2)
C19 C20 C21 122.0(2)
C19 C20 H20 119.0
C21 C20 H20 119.0
C20 C21 C16 118.86(19)
C20 C21 C24 120.1(2)
C16 C21 C24 121.05(19)
C17 C22 H22A 109.5
C17 C22 H22B 109.5
H22A C22 H22B 109.5
C17 C22 H22C 109.5
H22A C22 H22C 109.5
H22B C22 H22C 109.5
C19 C23 H23A 109.5
C19 C23 H23B 109.5
H23A C23 H23B 109.5
C19 C23 H23C 109.5
H23A C23 H23C 109.5
H23B C23 H23C 109.5
C21 C24 H24A 109.5
C21 C24 H24B 109.5
H24A C24 H24B 109.5
C21 C24 H24C 109.5
H24A C24 H24C 109.5
H24B C24 H24C 109.5
N5 C25 C26 110.04(16)
N5 C25 C28 121.98(16)
C26 C25 C28 127.92(16)
C27 C26 C25 105.30(17)
C27 C26 H26 127.3
C25 C26 H26 127.3
N6 C27 C26 108.47(17)
N6 C27 H27 125.8
C26 C27 H27 125.8
C29 C28 C33 119.77(17)
C29 C28 C25 121.86(16)
C33 C28 C25 118.33(17)
C28 C29 C30 119.09(18)
C28 C29 C34 121.56(18)
C30 C29 C34 119.35(19)
C31 C30 C29 121.9(2)
C31 C30 H30 119.0
C29 C30 H30 119.0
C30 C31 C32 117.93(19)
C30 C31 C35 121.5(2)
C32 C31 C35 120.5(2)
C31 C32 C33 122.27(19)
C31 C32 H32 118.9
C33 C32 H32 118.9
C32 C33 C28 118.96(19)
C32 C33 C36 119.65(19)
C28 C33 C36 121.39(18)
C29 C34 H34A 109.5
C29 C34 H34B 109.5
H34A C34 H34B 109.5
C29 C34 H34C 109.5
H34A C34 H34C 109.5
H34B C34 H34C 109.5
C31 C35 H35A 109.5
C31 C35 H35B 109.5
H35A C35 H35B 109.5
C31 C35 H35C 109.5
H35A C35 H35C 109.5
H35B C35 H35C 109.5
C33 C36 H36A 109.5
C33 C36 H36B 109.5
H36A C36 H36B 109.5
C33 C36 H36C 109.5
H36A C36 H36C 109.5
H36B C36 H36C 109.5
C38 C37 Cu1 75.01(14)
C38 C37 H37 161.4(15)
Cu1 C37 H37 123.6(15)
C37 C38 C39 159.9(2)
C37 C38 Cu1 69.53(13)
C39 C38 Cu1 130.59(15)
C40 C39 C44 119.48(18)
C40 C39 C38 121.36(18)
C44 C39 C38 119.13(19)
C39 C40 C41 120.3(2)
C39 C40 H40 119.9
C41 C40 H40 119.9
C42 C41 C40 120.1(2)
C42 C41 H41 120.0
C40 C41 H41 120.0
C43 C42 C41 120.0(2)
C43 C42 H42 120.0
C41 C42 H42 120.0
C42 C43 C44 120.4(2)
C42 C43 H43 119.8
C44 C43 H43 119.8
C43 C44 C39 119.7(2)
C43 C44 H44 120.1
C39 C44 H44 120.1
C46 C45 H45 177(2)
C45 C46 C47 179.2(3)
C48 C47 C52 119.3(2)
C48 C47 C46 120.4(2)
C52 C47 C46 120.3(2)
C47 C48 C49 119.2(3)
C47 C48 H48 120.4
C49 C48 H48 120.4
C50 C49 C48 120.4(3)
C50 C49 H49 119.8
C48 C49 H49 119.8
C51 C50 C49 119.8(3)
C51 C50 H50 120.1
C49 C50 H50 120.1
C50 C51 C52 121.4(3)
C50 C51 H51 119.3
C52 C51 H51 119.3
C51 C52 C47 119.9(3)
C51 C52 H52 120.0
C47 C52 H52 120.0
N6 B1 N4 108.93(14)
N6 B1 N2 109.54(15)
N4 B1 N2 109.85(15)
N6 B1 H1 109.5
N4 B1 H1 109.5
N2 B1 H1 109.5

loop_
_geom_bond_atom_site_label_1
_geom_bond_atom_site_label_2
_geom_bond_distance
Cu1 C37 1.967(2)
Cu1 N1 2.0171(15)
Cu1 C38 2.0284(18)
Cu1 N5 2.0983(16)
Cu1 N3 2.2349(15)
N1 C1 1.343(2)
N1 N2 1.366(2)
N2 C3 1.343(2)
N2 B1 1.546(3)
N3 C13 1.348(2)
N3 N4 1.368(2)
N4 C15 1.347(2)
N4 B1 1.542(2)
N5 C25 1.344(2)
N5 N6 1.371(2)
N6 C27 1.343(2)
N6 B1 1.534(2)
C1 C2 1.401(2)
C1 C4 1.483(3)
C2 C3 1.373(3)
C2 H2 0.9500
C3 H3 0.9500
C4 C9 1.405(2)
C4 C5 1.407(2)
C5 C6 1.385(3)
C5 C10 1.515(3)
C6 C7 1.386(3)
C6 H6 0.9500
C7 C8 1.391(3)
C7 C11 1.506(3)
C8 C9 1.387(3)
C8 H8 0.9500
C9 C12 1.511(3)
C10 H10A 0.9800
C10 H10B 0.9800
C10 H10C 0.9800
C11 H11A 0.9800
C11 H11B 0.9800
C11 H11C 0.9800
C12 H12A 0.9800
C12 H12B 0.9800
C12 H12C 0.9800
C13 C14 1.399(3)
C13 C16 1.486(3)
C14 C15 1.374(3)
C14 H14 0.9500
C15 H15 0.9500
C16 C17 1.403(3)
C16 C21 1.404(3)
C17 C18 1.392(3)
C17 C22 1.510(3)
C18 C19 1.384(3)
C18 H18 0.9500
C19 C20 1.388(3)
C19 C23 1.516(3)
C20 C21 1.393(3)
C20 H20 0.9500
C21 C24 1.507(3)
C22 H22A 0.9800
C22 H22B 0.9800
C22 H22C 0.9800
C23 H23A 0.9800
C23 H23B 0.9800
C23 H23C 0.9800
C24 H24A 0.9800
C24 H24B 0.9800
C24 H24C 0.9800
C25 C26 1.399(3)
C25 C28 1.484(2)
C26 C27 1.375(3)
C26 H26 0.9500
C27 H27 0.9500
C28 C29 1.394(3)
C28 C33 1.406(3)
C29 C30 1.397(3)
C29 C34 1.513(3)
C30 C31 1.382(3)
C30 H30 0.9500
C31 C32 1.384(3)
C31 C35 1.512(3)
C32 C33 1.386(3)
C32 H32 0.9500
C33 C36 1.510(3)
C34 H34A 0.9800
C34 H34B 0.9800
C34 H34C 0.9800
C35 H35A 0.9800
C35 H35B 0.9800
C35 H35C 0.9800
C36 H36A 0.9800
C36 H36B 0.9800
C36 H36C 0.9800
C37 C38 1.218(3)
C37 H37 0.918(15)
C38 C39 1.448(2)
C39 C40 1.384(3)
C39 C44 1.396(3)
C40 C41 1.388(3)
C40 H40 0.9500
C41 C42 1.380(4)
C41 H41 0.9500
C42 C43 1.378(4)
C42 H42 0.9500
C43 C44 1.387(3)
C43 H43 0.9500
C44 H44 0.9500
C45 C46 1.177(4)
C45 H45 0.933(17)
C46 C47 1.428(3)
C47 C48 1.385(3)
C47 C52 1.391(3)
C48 C49 1.398(4)
C48 H48 0.9500
C49 C50 1.377(5)
C49 H49 0.9500
C50 C51 1.348(5)
C50 H50 0.9500
C51 C52 1.375(4)
C51 H51 0.9500
C52 H52 0.9500
B1 H1 1.0000

loop_
_geom_torsion_atom_site_label_1
_geom_torsion_atom_site_label_2
_geom_torsion_atom_site_label_3
_geom_torsion_atom_site_label_4
_geom_torsion
C37 Cu1 N1 C1 0.8(2)
C38 Cu1 N1 C1 2.3(2)
N5 Cu1 N1 C1 139.20(18)
N3 Cu1 N1 C1 -134.63(18)
C37 Cu1 N1 N2 -177.95(12)
C38 Cu1 N1 N2 -176.50(11)
N5 Cu1 N1 N2 -39.57(12)
N3 Cu1 N1 N2 46.60(12)
C1 N1 N2 C3 -0.15(19)
Cu1 N1 N2 C3 178.98(11)
C1 N1 N2 B1 178.19(14)
Cu1 N1 N2 B1 -2.68(19)
C37 Cu1 N3 C13 24.8(2)
N1 Cu1 N3 C13 140.5(2)
C38 Cu1 N3 C13 -13.4(2)
N5 Cu1 N3 C13 -125.7(2)
C37 Cu1 N3 N4 -161.32(12)
N1 Cu1 N3 N4 -45.54(12)
C38 Cu1 N3 N4 160.55(11)
N5 Cu1 N3 N4 48.24(11)
C13 N3 N4 C15 0.5(2)
Cu1 N3 N4 C15 -175.70(12)
C13 N3 N4 B1 175.88(16)
Cu1 N3 N4 B1 -0.29(19)
C37 Cu1 N5 C25 -21.5(2)
N1 Cu1 N5 C25 -142.18(19)
C38 Cu1 N5 C25 12.6(2)
N3 Cu1 N5 C25 128.61(19)
C37 Cu1 N5 N6 157.76(12)
N1 Cu1 N5 N6 37.12(12)
C38 Cu1 N5 N6 -168.15(11)
N3 Cu1 N5 N6 -52.09(12)
C25 N5 N6 C27 -0.1(2)
Cu1 N5 N6 C27 -179.62(12)
C25 N5 N6 B1 -172.54(15)
Cu1 N5 N6 B1 7.9(2)
N2 N1 C1 C2 0.43(19)
Cu1 N1 C1 C2 -178.41(13)
N2 N1 C1 C4 -176.88(14)
Cu1 N1 C1 C4 4.3(3)
N1 C1 C2 C3 -0.5(2)
C4 C1 C2 C3 176.41(17)
N1 N2 C3 C2 -0.2(2)
B1 N2 C3 C2 -178.34(16)
C1 C2 C3 N2 0.4(2)
N1 C1 C4 C9 -85.1(2)
C2 C1 C4 C9 98.2(2)
N1 C1 C4 C5 91.4(2)
C2 C1 C4 C5 -85.3(2)
C9 C4 C5 C6 4.8(2)
C1 C4 C5 C6 -171.80(16)
C9 C4 C5 C10 -174.04(17)
C1 C4 C5 C10 9.4(2)
C4 C5 C6 C7 -1.5(3)
C10 C5 C6 C7 177.32(17)
C5 C6 C7 C8 -2.6(3)
C5 C6 C7 C11 177.02(18)
C6 C7 C8 C9 3.6(3)
C11 C7 C8 C9 -176.04(18)
C7 C8 C9 C4 -0.4(3)
C7 C8 C9 C12 178.87(17)
C5 C4 C9 C8 -3.8(2)
C1 C4 C9 C8 172.67(16)
C5 C4 C9 C12 176.88(16)
C1 C4 C9 C12 -6.6(2)
N4 N3 C13 C14 -0.2(2)
Cu1 N3 C13 C14 173.91(16)
N4 N3 C13 C16 -179.90(16)
Cu1 N3 C13 C16 -5.8(3)
N3 C13 C14 C15 -0.1(2)
C16 C13 C14 C15 179.55(19)
N3 N4 C15 C14 -0.6(2)
B1 N4 C15 C14 -175.56(17)
C13 C14 C15 N4 0.4(2)
N3 C13 C16 C17 119.0(2)
C14 C13 C16 C17 -60.7(3)
N3 C13 C16 C21 -60.9(2)
C14 C13 C16 C21 119.5(2)
C21 C16 C17 C18 3.4(3)
C13 C16 C17 C18 -176.43(17)
C21 C16 C17 C22 -179.21(18)
C13 C16 C17 C22 1.0(3)
C16 C17 C18 C19 -0.2(3)
C22 C17 C18 C19 -177.6(2)
C17 C18 C19 C20 -2.5(3)
C17 C18 C19 C23 176.1(2)
C18 C19 C20 C21 2.0(3)
C23 C19 C20 C21 -176.6(2)
C19 C20 C21 C16 1.2(3)
C19 C20 C21 C24 -178.1(2)
C17 C16 C21 C20 -3.9(3)
C13 C16 C21 C20 175.92(17)
C17 C16 C21 C24 175.40(18)
C13 C16 C21 C24 -4.8(3)
N6 N5 C25 C26 0.1(2)
Cu1 N5 C25 C26 179.44(15)
N6 N5 C25 C28 177.70(15)
Cu1 N5 C25 C28 -3.0(3)
N5 C25 C26 C27 -0.1(2)
C28 C25 C26 C27 -177.49(18)
N5 N6 C27 C26 0.0(2)
B1 N6 C27 C26 171.70(18)
C25 C26 C27 N6 0.0(2)
N5 C25 C28 C29 74.1(2)
C26 C25 C28 C29 -108.8(2)
N5 C25 C28 C33 -107.9(2)
C26 C25 C28 C33 69.2(3)
C33 C28 C29 C30 0.1(3)
C25 C28 C29 C30 178.08(18)
C33 C28 C29 C34 -179.82(19)
C25 C28 C29 C34 -1.9(3)
C28 C29 C30 C31 1.5(3)
C34 C29 C30 C31 -178.6(2)
C29 C30 C31 C32 -1.3(3)
C29 C30 C31 C35 178.0(2)
C30 C31 C32 C33 -0.4(3)
C35 C31 C32 C33 -179.8(2)
C31 C32 C33 C28 1.9(3)
C31 C32 C33 C36 -178.9(2)
C29 C28 C33 C32 -1.8(3)
C25 C28 C33 C32 -179.79(17)
C29 C28 C33 C36 179.05(19)
C25 C28 C33 C36 1.0(3)
N1 Cu1 C37 C38 178.55(12)
N5 Cu1 C37 C38 63.83(16)
N3 Cu1 C37 C38 -73.75(16)
N1 Cu1 C38 C37 -2.36(19)
N5 Cu1 C38 C37 -135.17(13)
N3 Cu1 C38 C37 128.40(13)
C37 Cu1 C38 C39 -179.6(2)
N1 Cu1 C38 C39 178.07(13)
N5 Cu1 C38 C39 45.26(18)
N3 Cu1 C38 C39 -51.17(18)
C37 C38 C39 C40 -153.6(5)
Cu1 C38 C39 C40 25.2(3)
C37 C38 C39 C44 24.4(6)
Cu1 C38 C39 C44 -156.74(15)
C44 C39 C40 C41 -1.4(3)
C38 C39 C40 C41 176.62(19)
C39 C40 C41 C42 0.6(3)
C40 C41 C42 C43 0.4(4)
C41 C42 C43 C44 -0.6(4)
C42 C43 C44 C39 -0.2(3)
C40 C39 C44 C43 1.2(3)
C38 C39 C44 C43 -176.90(19)
C52 C47 C48 C49 -0.7(4)
C46 C47 C48 C49 179.0(2)
C47 C48 C49 C50 0.6(4)
C48 C49 C50 C51 0.0(4)
C49 C50 C51 C52 -0.5(5)
C50 C51 C52 C47 0.5(5)
C48 C47 C52 C51 0.1(4)
C46 C47 C52 C51 -179.6(3)
C27 N6 B1 N4 -112.9(2)
N5 N6 B1 N4 58.0(2)
C27 N6 B1 N2 126.91(19)
N5 N6 B1 N2 -62.2(2)
C15 N4 B1 N6 113.3(2)
N3 N4 B1 N6 -61.2(2)
C15 N4 B1 N2 -126.74(19)
N3 N4 B1 N2 58.7(2)
C3 N2 B1 N6 -122.18(19)
N1 N2 B1 N6 59.9(2)
C3 N2 B1 N4 118.21(19)
N1 N2 B1 N4 -59.8(2)
